data_1505756
loop_
_publ_author_name
'Nockemann, Peter'
'Thijs, Ben'
'Pittois, Stijn'
'Thoen, Jan'
'Glorieux, Christ'
'Van Hecke, Kristof'
'Van Meervelt, Luc'
'Kirchner, Barbara'
'Binnemans, Koen'

_publ_section_title
;
 Task-specific ionic liquid for solubilizing metal oxides.
;
_journal_issue 42
_journal_name_full 'The journal of physical chemistry. B'
_journal_page_first 20978
_journal_page_last 20992
_journal_paper_doi 10.1021/jp0642995
_journal_volume 110
_journal_year 2006
_chemical_formula_moiety '3(C2 F6 N O4 S2), 2(C5 H12 N O2), C10 H23 N2 O4'
_chemical_formula_sum 'C26 H47 F18 N7 O20 S6'
_chemical_formula_weight 1312.13
_chemical_name_systematic
; 
 ? 
;
_space_group_IT_number 14
_symmetry_cell_setting monoclinic
_symmetry_space_group_name_Hall '-P 2ybc'
_symmetry_space_group_name_H-M 'P 1 21/c 1'
_atom_sites_solution_hydrogens geom
_atom_sites_solution_primary direct
_atom_sites_solution_secondary difmap
_audit_creation_method SHELXL-97
_cell_angle_alpha 90.00
_cell_angle_beta 95.181(3)
_cell_angle_gamma 90.00
_cell_formula_units_Z 2
_cell_length_a 8.2731(6)
_cell_length_b 13.0086(10)
_cell_length_c 24.9865(18)
_cell_measurement_temperature 293(2)
_cell_volume 2678.1(3)
_computing_cell_refinement 'Bruker SAINT'
_computing_data_collection 'Bruker SMART'
_computing_data_reduction 'Bruker SAINT'
_computing_publication_material Platon
_computing_structure_refinement 'SHELXL-97 (Sheldrick, 1997)'
_computing_structure_solution 'SHELXS-97 (Sheldrick, 1990)'
_diffrn_ambient_temperature 293(2)
_diffrn_measured_fraction_theta_full 0.963
_diffrn_measured_fraction_theta_max 0.963
_diffrn_measurement_device_type 'SMART 6000'
_diffrn_measurement_method 'omega and phi scans'
_diffrn_radiation_monochromator 'crossed Goebel mirrors'
_diffrn_radiation_source 'fine-focus sealed tube'
_diffrn_radiation_type CuK\a
_diffrn_radiation_wavelength 1.54178
_diffrn_reflns_av_R_equivalents 0.1356
_diffrn_reflns_av_sigmaI/netI 0.1142
_diffrn_reflns_limit_h_max 10
_diffrn_reflns_limit_h_min -9
_diffrn_reflns_limit_k_max 15
_diffrn_reflns_limit_k_min -15
_diffrn_reflns_limit_l_max 29
_diffrn_reflns_limit_l_min -30
_diffrn_reflns_number 24957
_diffrn_reflns_theta_full 71.09
_diffrn_reflns_theta_max 71.09
_diffrn_reflns_theta_min 4.92
_exptl_absorpt_coefficient_mu 3.618
_exptl_absorpt_correction_T_max 0.5831
_exptl_absorpt_correction_T_min 0.1999
_exptl_absorpt_correction_type refdelf
_exptl_absorpt_process_details 'WinGX - Version 1.70.01'
_exptl_crystal_colour colorless
_exptl_crystal_density_diffrn 1.627
_exptl_crystal_density_method 'not measured'
_exptl_crystal_description block
_exptl_crystal_F_000 1340
_exptl_crystal_size_max 0.5
_exptl_crystal_size_mid 0.3
_exptl_crystal_size_min 0.15
_refine_diff_density_max 0.216
_refine_diff_density_min -0.314
_refine_diff_density_rms 0.050
_refine_ls_extinction_coef 0.0064(6)
_refine_ls_extinction_expression Fc^*^=kFc[1+0.001xFc^2^\l^3^/sin(2\q)]^-1/4^
_refine_ls_extinction_method SHELXL
_refine_ls_goodness_of_fit_ref 0.947
_refine_ls_hydrogen_treatment constr
_refine_ls_matrix_type full
_refine_ls_number_parameters 408
_refine_ls_number_reflns 4986
_refine_ls_number_restraints 12
_refine_ls_restrained_S_all 0.951
_refine_ls_R_factor_all 0.1029
_refine_ls_R_factor_gt 0.0631
_refine_ls_shift/su_max 0.000
_refine_ls_shift/su_mean 0.000
_refine_ls_structure_factor_coef Fsqd
_refine_ls_weighting_details 'calc w=1/[\s^2^(Fo^2^)+(0.0400P)^2^+0.0000P] where P=(Fo^2^+2Fc^2^)/3'
_refine_ls_weighting_scheme calc
_refine_ls_wR_factor_gt 0.1499
_refine_ls_wR_factor_ref 0.1674
_reflns_number_gt 2532
_reflns_number_total 4986
_reflns_threshold_expression >2sigma(I)
_cod_data_source_file jp0642995si20060708_062606.cif
_cod_data_source_block wg107
_cod_original_sg_symbol_H-M 'P 21/c'
_cod_database_code 1505756

loop_
_symmetry_equiv_pos_as_xyz
'x, y, z'
'-x, y+1/2, -z+1/2'
'-x, -y, -z'
'x, -y-1/2, z-1/2'

loop_
_atom_site_label
_atom_site_type_symbol
_atom_site_fract_x
_atom_site_fract_y
_atom_site_fract_z
_atom_site_U_iso_or_equiv
_atom_site_adp_type
_atom_site_occupancy
_atom_site_symmetry_multiplicity
_atom_site_calc_flag
_atom_site_refinement_flags
_atom_site_disorder_assembly
_atom_site_disorder_group
C1 C 0.0024(5) 0.8842(4) 0.56026(17) 0.0776(11) Uani 1 1 d . . .
C2 C 0.0727(5) 0.8810(4) 0.61857(16) 0.0839(13) Uani 1 1 d . . .
H2A H 0.0937 0.9510 0.6307 0.101 Uiso 1 1 calc R . .
H2B H -0.0085 0.8526 0.6400 0.101 Uiso 1 1 calc R . .
C3 C 0.3637(6) 0.8684(5) 0.6051(2) 0.1027(16) Uani 1 1 d . . .
H3A H 0.3850 0.9349 0.6208 0.154 Uiso 1 1 calc R . .
H3B H 0.3380 0.8755 0.5670 0.154 Uiso 1 1 calc R . .
H3C H 0.4581 0.8258 0.6118 0.154 Uiso 1 1 calc R . .
C4 C 0.2059(7) 0.7120(4) 0.6091(2) 0.1073(16) Uani 1 1 d . . .
H4A H 0.3038 0.6743 0.6190 0.161 Uiso 1 1 calc R . .
H4B H 0.1845 0.7125 0.5707 0.161 Uiso 1 1 calc R . .
H4C H 0.1170 0.6800 0.6249 0.161 Uiso 1 1 calc R . .
C5 C 0.2620(6) 0.8172(5) 0.68955(17) 0.1029(17) Uani 1 1 d . . .
H5A H 0.2519 0.8850 0.7040 0.154 Uiso 1 1 calc R . .
H5B H 0.3707 0.7926 0.6981 0.154 Uiso 1 1 calc R . .
H5C H 0.1869 0.7719 0.7048 0.154 Uiso 1 1 calc R . .
C6 C 0.5590(5) 0.8785(3) 0.44955(15) 0.0721(10) Uani 1 1 d . . .
C7 C 0.5080(5) 0.7944(3) 0.40936(15) 0.0719(10) Uani 1 1 d . . .
H7A H 0.5860 0.7932 0.3826 0.086 Uiso 1 1 calc R . .
H7B H 0.5170 0.7291 0.4282 0.086 Uiso 1 1 calc R . .
C8 C 0.2095(5) 0.7883(4) 0.41680(19) 0.0940(14) Uani 1 1 d . . .
H8A H 0.1062 0.7862 0.3959 0.141 Uiso 1 1 calc R . .
H8B H 0.2120 0.8455 0.4411 0.141 Uiso 1 1 calc R . .
H8C H 0.2254 0.7256 0.4369 0.141 Uiso 1 1 calc R . .
C9 C 0.3208(6) 0.8994(4) 0.34969(18) 0.0856(13) Uani 1 1 d . . .
H9A H 0.4097 0.9084 0.3279 0.128 Uiso 1 1 calc R . .
H9B H 0.3189 0.9555 0.3746 0.128 Uiso 1 1 calc R . .
H9C H 0.2207 0.8979 0.3271 0.128 Uiso 1 1 calc R . .
C10 C 0.3278(5) 0.7132(4) 0.34050(17) 0.0838(12) Uani 1 1 d . . .
H10A H 0.3374 0.6489 0.3594 0.126 Uiso 1 1 calc R . .
H10B H 0.4130 0.7187 0.3170 0.126 Uiso 1 1 calc R . .
H10C H 0.2245 0.7164 0.3197 0.126 Uiso 1 1 calc R . .
C11 C 0.2689(6) 0.3944(4) 0.28725(19) 0.0866(13) Uani 1 1 d . . .
C12 C 0.1910(6) 0.0635(4) 0.1808(2) 0.0989(15) Uani 1 1 d . . .
C13 C 0.2177(8) 0.4340(5) 0.4774(2) 0.121(2) Uani 1 1 d D . .
F1 F 0.2172(5) 0.3393(3) 0.32607(11) 0.1370(14) Uani 1 1 d . . .
F2 F 0.2169(4) 0.4880(3) 0.29197(14) 0.1284(12) Uani 1 1 d . . .
F3 F 0.4267(4) 0.3959(3) 0.29418(14) 0.1276(12) Uani 1 1 d . . .
F4 F 0.0653(5) 0.1055(4) 0.15474(16) 0.1526(16) Uani 1 1 d . . .
F5 F 0.3103(5) 0.0600(3) 0.14993(14) 0.1338(12) Uani 1 1 d . . .
F6 F 0.1543(6) -0.0328(3) 0.19233(19) 0.1568(16) Uani 1 1 d . . .
F7A F 0.1715(13) 0.5245(8) 0.4976(9) 0.136(6) Uani 0.47(2) 1 d PD A 1
F8A F 0.1062(13) 0.418(2) 0.4369(5) 0.168(8) Uani 0.47(2) 1 d PD A 1
F9A F 0.1737(17) 0.3668(10) 0.5136(6) 0.141(5) Uani 0.47(2) 1 d PD A 1
F7B F 0.1435(11) 0.5087(15) 0.4513(11) 0.200(9) Uani 0.53(2) 1 d PD A 2
F8B F 0.165(2) 0.3463(12) 0.4556(7) 0.215(8) Uani 0.53(2) 1 d PD A 2
F9B F 0.2183(14) 0.434(2) 0.5288(3) 0.190(9) Uani 0.53(2) 1 d PD A 2
N1 N 0.2250(4) 0.8204(3) 0.62922(12) 0.0692(8) Uani 1 1 d . . .
N2 N 0.3413(4) 0.8001(3) 0.38017(12) 0.0676(8) Uani 1 1 d . . .
N3 N 0.2999(4) 0.2377(3) 0.22150(14) 0.0787(9) Uani 1 1 d . . .
N4 N 0.4909(8) 0.5535(6) 0.4830(3) 0.0799(19) Uani 0.50 1 d P . .
O1 O -0.1450(4) 0.9211(3) 0.55795(12) 0.1018(11) Uani 1 1 d . . .
H1 H -0.1942 0.9053 0.5292 0.153 Uiso 1 1 calc R . .
O2 O 0.0695(4) 0.8547(4) 0.52318(12) 0.1129(13) Uani 1 1 d . . .
O3 O 0.7064(4) 0.8854(3) 0.46179(13) 0.1016(11) Uani 1 1 d . . .
O4 O 0.4514(4) 0.9340(3) 0.46746(12) 0.0887(9) Uani 1 1 d . . .
H4 H 0.4910 0.9663 0.4936 0.133 Uiso 0.50 1 calc PR . .
O5 O 0.0292(4) 0.3282(3) 0.22366(17) 0.1157(13) Uani 1 1 d . . .
O6 O 0.2561(6) 0.4089(3) 0.18488(14) 0.1136(12) Uani 1 1 d . . .
O7 O 0.1096(6) 0.1275(3) 0.27116(16) 0.1248(14) Uani 1 1 d . . .
O8 O 0.3912(6) 0.0792(4) 0.26448(19) 0.1373(16) Uani 1 1 d . . .
O9A O 0.4208(13) 0.5035(11) 0.4215(4) 0.119(4) Uani 0.519(15) 1 d P A 1
O10A O 0.5194(11) 0.3565(7) 0.4868(4) 0.123(4) Uani 0.519(15) 1 d P . 1
O9B O 0.4309(18) 0.4445(15) 0.4031(4) 0.147(6) Uani 0.481(15) 1 d P A 2
O10B O 0.4344(14) 0.3243(8) 0.4472(5) 0.153(6) Uani 0.481(15) 1 d P A 2
S1 S 0.19880(13) 0.33956(9) 0.22255(4) 0.0776(4) Uani 1 1 d . . .
S2 S 0.24818(15) 0.13112(10) 0.24278(5) 0.0837(4) Uani 1 1 d . . .
S3 S 0.42653(17) 0.43629(13) 0.46099(5) 0.1004(5) Uani 1 1 d . . .

loop_
_atom_site_aniso_label
_atom_site_aniso_U_11
_atom_site_aniso_U_22
_atom_site_aniso_U_33
_atom_site_aniso_U_23
_atom_site_aniso_U_13
_atom_site_aniso_U_12
C1 0.072(2) 0.089(3) 0.071(2) -0.006(2) -0.005(2) 0.007(2)
C2 0.078(3) 0.104(4) 0.067(2) -0.009(2) -0.008(2) 0.023(2)
C3 0.078(3) 0.112(4) 0.116(4) 0.019(3) 0.001(3) -0.016(3)
C4 0.118(4) 0.071(3) 0.129(4) -0.008(3) -0.009(3) -0.001(3)
C5 0.096(3) 0.134(5) 0.074(2) 0.009(3) -0.021(2) 0.017(3)
C6 0.077(3) 0.075(3) 0.061(2) 0.0002(19) -0.0100(19) 0.001(2)
C7 0.072(2) 0.078(3) 0.064(2) -0.0068(19) -0.0080(18) 0.007(2)
C8 0.082(3) 0.112(4) 0.090(3) -0.016(3) 0.016(2) -0.016(3)
C9 0.087(3) 0.083(3) 0.082(3) 0.010(2) -0.020(2) -0.009(2)
C10 0.087(3) 0.086(3) 0.077(2) -0.024(2) 0.001(2) -0.003(2)
C11 0.086(3) 0.087(3) 0.085(3) -0.012(3) 0.002(2) 0.000(2)
C12 0.086(3) 0.089(4) 0.124(4) -0.021(3) 0.020(3) -0.001(3)
C13 0.110(4) 0.127(6) 0.120(5) 0.012(5) -0.021(4) -0.022(4)
F1 0.193(4) 0.140(3) 0.0772(16) -0.0108(18) 0.010(2) -0.056(3)
F2 0.147(3) 0.097(2) 0.138(3) -0.047(2) 0.001(2) 0.015(2)
F3 0.0886(19) 0.146(3) 0.143(3) -0.025(2) -0.0222(18) -0.0113(19)
F4 0.127(3) 0.181(4) 0.141(3) -0.046(3) -0.041(2) 0.009(3)
F5 0.142(3) 0.134(3) 0.133(2) -0.041(2) 0.049(2) -0.006(2)
F6 0.190(4) 0.087(2) 0.200(4) -0.047(3) 0.054(3) -0.038(2)
F7A 0.078(5) 0.128(9) 0.205(15) -0.034(9) 0.022(7) 0.000(5)
F8A 0.109(7) 0.22(2) 0.160(9) -0.012(11) -0.039(6) -0.038(9)
F9A 0.110(7) 0.162(10) 0.152(11) 0.012(8) 0.014(7) -0.032(6)
F7B 0.087(5) 0.221(16) 0.28(2) 0.092(16) -0.036(8) 0.008(7)
F8B 0.160(11) 0.227(15) 0.248(17) 0.044(12) -0.042(10) -0.115(11)
F9B 0.117(7) 0.33(3) 0.123(7) 0.011(10) 0.032(5) -0.055(11)
N1 0.0628(17) 0.075(2) 0.0684(17) 0.0035(15) -0.0026(14) 0.0034(15)
N2 0.0683(17) 0.072(2) 0.0619(16) -0.0068(15) 0.0000(14) -0.0039(15)
N3 0.075(2) 0.067(2) 0.097(2) -0.0060(18) 0.0241(18) 0.0038(16)
N4 0.074(4) 0.072(5) 0.089(4) 0.002(4) -0.018(4) 0.002(3)
O1 0.086(2) 0.131(3) 0.0837(19) -0.0168(19) -0.0204(16) 0.027(2)
O2 0.097(2) 0.170(4) 0.0693(17) -0.010(2) -0.0016(17) 0.023(2)
O3 0.082(2) 0.124(3) 0.093(2) -0.023(2) -0.0231(17) 0.0057(19)
O4 0.0853(19) 0.090(2) 0.0876(19) -0.0291(17) -0.0109(16) 0.0019(17)
O5 0.0747(19) 0.122(3) 0.145(3) -0.032(2) -0.019(2) 0.0151(19)
O6 0.179(4) 0.072(2) 0.090(2) 0.0099(17) 0.012(2) 0.002(2)
O7 0.148(3) 0.107(3) 0.129(3) -0.014(2) 0.065(3) -0.028(3)
O8 0.135(3) 0.107(3) 0.160(4) 0.022(3) -0.047(3) 0.015(3)
O9A 0.137(6) 0.158(10) 0.060(5) 0.010(5) -0.001(5) -0.034(7)
O10A 0.118(6) 0.111(8) 0.137(8) 0.010(6) 0.003(5) 0.010(5)
O9B 0.180(10) 0.199(15) 0.059(5) -0.016(6) -0.012(5) -0.066(10)
O10B 0.136(9) 0.139(9) 0.183(11) -0.102(8) 0.016(8) 0.022(6)
S1 0.0805(6) 0.0740(7) 0.0759(6) -0.0048(5) -0.0059(5) 0.0058(5)
S2 0.0933(7) 0.0749(8) 0.0826(6) 0.0016(5) 0.0072(6) -0.0057(6)
S3 0.1035(9) 0.1184(12) 0.0772(7) -0.0118(7) -0.0035(6) 0.0008(8)

loop_
_atom_type_symbol
_atom_type_description
_atom_type_scat_dispersion_real
_atom_type_scat_dispersion_imag
_atom_type_scat_source
C C 0.0181 0.0091 'International Tables Vol C Tables 4.2.6.8 and 6.1.1.4'
N N 0.0311 0.0180 'International Tables Vol C Tables 4.2.6.8 and 6.1.1.4'
O O 0.0492 0.0322 'International Tables Vol C Tables 4.2.6.8 and 6.1.1.4'
F F 0.0727 0.0534 'International Tables Vol C Tables 4.2.6.8 and 6.1.1.4'
S S 0.3331 0.5567 'International Tables Vol C Tables 4.2.6.8 and 6.1.1.4'
H H 0.0000 0.0000 'International Tables Vol C Tables 4.2.6.8 and 6.1.1.4'

loop_
_geom_angle_atom_site_label_1
_geom_angle_atom_site_label_2
_geom_angle_atom_site_label_3
_geom_angle
_geom_angle_site_symmetry_1
_geom_angle_site_symmetry_3
O2 C1 O1 125.8(4) . .
O2 C1 C2 125.1(4) . .
O1 C1 C2 109.1(4) . .
N1 C2 C1 115.4(4) . .
N1 C2 H2A 108.4 . .
C1 C2 H2A 108.4 . .
N1 C2 H2B 108.4 . .
C1 C2 H2B 108.4 . .
H2A C2 H2B 107.5 . .
N1 C3 H3A 109.5 . .
N1 C3 H3B 109.5 . .
H3A C3 H3B 109.5 . .
N1 C3 H3C 109.5 . .
H3A C3 H3C 109.5 . .
H3B C3 H3C 109.5 . .
N1 C4 H4A 109.5 . .
N1 C4 H4B 109.5 . .
H4A C4 H4B 109.5 . .
N1 C4 H4C 109.5 . .
H4A C4 H4C 109.5 . .
H4B C4 H4C 109.5 . .
N1 C5 H5A 109.5 . .
N1 C5 H5B 109.5 . .
H5A C5 H5B 109.5 . .
N1 C5 H5C 109.5 . .
H5A C5 H5C 109.5 . .
H5B C5 H5C 109.5 . .
O3 C6 O4 125.8(4) . .
O3 C6 C7 115.2(4) . .
O4 C6 C7 119.1(4) . .
N2 C7 C6 118.2(3) . .
N2 C7 H7A 107.8 . .
C6 C7 H7A 107.8 . .
N2 C7 H7B 107.8 . .
C6 C7 H7B 107.8 . .
H7A C7 H7B 107.1 . .
N2 C8 H8A 109.5 . .
N2 C8 H8B 109.5 . .
H8A C8 H8B 109.5 . .
N2 C8 H8C 109.5 . .
H8A C8 H8C 109.5 . .
H8B C8 H8C 109.5 . .
N2 C9 H9A 109.5 . .
N2 C9 H9B 109.5 . .
H9A C9 H9B 109.5 . .
N2 C9 H9C 109.5 . .
H9A C9 H9C 109.5 . .
H9B C9 H9C 109.5 . .
N2 C10 H10A 109.5 . .
N2 C10 H10B 109.5 . .
H10A C10 H10B 109.5 . .
N2 C10 H10C 109.5 . .
H10A C10 H10C 109.5 . .
H10B C10 H10C 109.5 . .
F2 C11 F3 108.1(4) . .
F2 C11 F1 108.3(4) . .
F3 C11 F1 107.5(5) . .
F2 C11 S1 111.6(4) . .
F3 C11 S1 111.1(4) . .
F1 C11 S1 110.2(3) . .
F4 C12 F5 109.4(5) . .
F4 C12 F6 108.6(5) . .
F5 C12 F6 107.2(5) . .
F4 C12 S2 111.1(4) . .
F5 C12 S2 111.7(4) . .
F6 C12 S2 108.7(4) . .
F9B C13 F7B 117.7(13) . .
F9B C13 F8B 112.4(12) . .
F7B C13 F8B 108.5(10) . .
F9B C13 F8A 134.7(10) . .
F7B C13 F8A 57.6(8) . .
F8B C13 F8A 50.9(8) . .
F7B C13 F9A 133.5(11) . .
F8B C13 F9A 67.3(8) . .
F8A C13 F9A 101.7(10) . .
F9B C13 F7A 66.6(9) . .
F7B C13 F7A 52.9(9) . .
F8B C13 F7A 144.5(9) . .
F8A C13 F7A 102.8(9) . .
F9A C13 F7A 102.3(9) . .
F9B C13 S3 108.0(6) . .
F7B C13 S3 107.0(7) . .
F8B C13 S3 101.9(8) . .
F8A C13 S3 116.4(7) . .
F9A C13 S3 119.3(7) . .
F7A C13 S3 112.2(5) . .
C3 N1 C2 112.2(4) . .
C3 N1 C4 108.8(4) . .
C2 N1 C4 112.1(4) . .
C3 N1 C5 108.9(4) . .
C2 N1 C5 106.5(3) . .
C4 N1 C5 108.3(4) . .
C8 N2 C10 108.2(3) . .
C8 N2 C9 110.1(4) . .
C10 N2 C9 108.4(3) . .
C8 N2 C7 112.7(3) . .
C10 N2 C7 107.1(3) . .
C9 N2 C7 110.2(3) . .
S2 N3 S1 125.6(2) . .
O10A N4 S3 58.0(5) 3_666 3_666
O10A N4 N4 116.2(8) 3_666 3_666
S3 N4 N4 65.1(4) 3_666 3_666
O10A N4 S3 153.8(7) 3_666 .
S3 N4 S3 119.0(4) 3_666 .
N4 N4 S3 53.9(4) 3_666 .
O10A N4 O9A 140.0(8) 3_666 .
S3 N4 O9A 162.0(7) 3_666 .
N4 N4 O9A 98.6(7) 3_666 .
C1 O1 H1 109.5 . .
C6 O4 H4 109.5 . .
S3 O9A N4 66.1(5) . .
N4 O10A S3 64.8(5) 3_666 .
O5 S1 O6 118.2(3) . .
O5 S1 N3 116.4(2) . .
O6 S1 N3 108.4(2) . .
O5 S1 C11 105.2(2) . .
O6 S1 C11 104.0(2) . .
N3 S1 C11 102.7(2) . .
O7 S2 O8 118.7(3) . .
O7 S2 N3 117.7(2) . .
O8 S2 N3 107.9(2) . .
O7 S2 C12 104.7(3) . .
O8 S2 C12 103.8(3) . .
N3 S2 C12 101.5(2) . .
O9A S3 O10A 144.3(7) . .
O10A S3 O9B 116.5(10) . .
O9A S3 O10B 118.2(9) . .
O10A S3 O10B 50.0(5) . .
O9B S3 O10B 80.7(10) . .
O9A S3 N4 128.4(6) . 3_666
O10A S3 N4 57.2(5) . 3_666
O9B S3 N4 150.2(6) . 3_666
O10B S3 N4 105.8(7) . 3_666
O9A S3 N4 68.6(6) . .
O10A S3 N4 111.8(5) . .
O9B S3 N4 102.9(7) . .
O10B S3 N4 158.7(5) . .
N4 S3 N4 61.0(4) 3_666 .
O9A S3 C13 102.1(5) . .
O10A S3 C13 112.0(4) . .
O9B S3 C13 109.6(6) . .
O10B S3 C13 95.6(5) . .
N4 S3 C13 98.8(4) 3_666 .
N4 S3 C13 102.7(3) . .

loop_
_geom_bond_atom_site_label_1
_geom_bond_atom_site_label_2
_geom_bond_distance
_geom_bond_site_symmetry_2
C1 O2 1.186(5) .
C1 O1 1.307(5) .
C1 C2 1.520(6) .
C2 N1 1.491(5) .
C2 H2A 0.9700 .
C2 H2B 0.9700 .
C3 N1 1.482(6) .
C3 H3A 0.9600 .
C3 H3B 0.9600 .
C3 H3C 0.9600 .
C4 N1 1.500(6) .
C4 H4A 0.9600 .
C4 H4B 0.9600 .
C4 H4C 0.9600 .
C5 N1 1.511(5) .
C5 H5A 0.9600 .
C5 H5B 0.9600 .
C5 H5C 0.9600 .
C6 O3 1.234(5) .
C6 O4 1.259(5) .
C6 C7 1.519(6) .
C7 N2 1.503(4) .
C7 H7A 0.9700 .
C7 H7B 0.9700 .
C8 N2 1.494(5) .
C8 H8A 0.9600 .
C8 H8B 0.9600 .
C8 H8C 0.9600 .
C9 N2 1.502(5) .
C9 H9A 0.9600 .
C9 H9B 0.9600 .
C9 H9C 0.9600 .
C10 N2 1.501(5) .
C10 H10A 0.9600 .
C10 H10B 0.9600 .
C10 H10C 0.9600 .
C11 F2 1.300(6) .
C11 F3 1.301(6) .
C11 F1 1.309(6) .
C11 S1 1.814(5) .
C12 F4 1.297(6) .
C12 F5 1.307(6) .
C12 F6 1.326(7) .
C12 S2 1.807(6) .
C13 F9B 1.284(8) .
C13 F7B 1.294(8) .
C13 F8B 1.320(9) .
C13 F8A 1.321(8) .
C13 F9A 1.333(8) .
C13 F7A 1.351(8) .
C13 S3 1.811(7) .
N3 S2 1.559(4) .
N3 S1 1.568(4) .
N4 O10A 1.400(13) 3_666
N4 S3 1.506(7) 3_666
N4 N4 1.630(14) 3_666
N4 S3 1.691(8) .
N4 O9A 1.722(13) .
O1 H1 0.8200 .
O4 H4 0.8200 .
O5 S1 1.413(4) .
O6 S1 1.416(4) .
O7 S2 1.402(4) .
O8 S2 1.426(4) .
O9A S3 1.316(10) .
O10A N4 1.400(13) 3_666
O10A S3 1.413(8) .
O9B S3 1.454(10) .
O10B S3 1.500(10) .
S3 N4 1.506(7) 3_666
